data_9009746
loop_
_publ_author_name
'Nielsen, U. G.'
'Jakobsen, H. J.'
'Skibsted, J.'
'Norby, P.'

_publ_section_title
;
 Crystal structure of alpha-Mg2V2O7 from synchrotron X-ray powder
 diffraction and characterization by 51V MAS NMR spectroscopy
 Note: z-coordinate of V1 changed as directed by the author, Aug 2005.
;
_journal_name_full 'Dalton Transactions'
_journal_page_first 3214
_journal_page_last 3218
_journal_volume 2001
_journal_year 2001
_chemical_formula_structural Mg2V2O7
_chemical_formula_sum 'Mg2 O7 V2'
_space_group_IT_number 14
_symmetry_space_group_name_Hall '-P 2ybc'
_symmetry_space_group_name_H-M 'P 1 21/c 1'
_cell_angle_alpha 90
_cell_angle_beta 100.6085
_cell_angle_gamma 90
_cell_length_a 6.599
_cell_length_b 8.406
_cell_length_c 9.472
_cell_formula_units_Z 4
_cell_volume 516.443
_exptl_crystal_density_diffrn 3.376
_cod_original_formula_sum 'Mg2 V2 O7'
_cod_database_code 9009746

loop_
_symmetry_equiv_pos_as_xyz
x,y,z
x,1/2-y,1/2+z
-x,1/2+y,1/2-z
-x,-y,-z

loop_
_atom_site_label
_atom_site_fract_x
_atom_site_fract_y
_atom_site_fract_z
_atom_site_U_iso_or_equiv
Mg1 0.14810 0.12140 0.46350 0.01600
Mg2 0.31210 0.38950 0.68210 0.01600
V1 0.35910 0.75870 0.53100 0.01280
V2 0.19190 0.01990 0.81510 0.01150
O1 0.61080 0.12820 0.12240 0.01000
O2 0.43100 0.13070 0.40100 0.01000
O3 0.17130 0.36980 0.45920 0.01200
O4 0.25070 0.35800 0.18810 0.01200
O5 0.67730 0.37280 0.35100 0.01900
O6 0.02540 0.07690 0.24540 0.01400
O7 0.85030 0.37830 0.00280 0.01000
